data_7719888
loop_
_publ_author_name
'Evsiunina, Mariia V.'
'Domnikov, Kirill S.'
'Matveev, Petr I.'
'Kalle, Paulina'
'Matazova, Ekaterina'
'Gerasimov, Mikhail A.'
'Lemport, Pavel S.'
'Sonin, Igor'
'Petrov, Vladimir G.'
'Kostikova, Galina V.'
'Ustynyuk, Yuri'
'Nenajdenko, Valentine'

_publ_section_title
;
 Morpholine-Derived Hydrophilic 1,10-phenanthroline-2,9-dicarboxamide for
 Americium--Lanthanide Separation in Phosphine Oxide Extraction Systems
;
_journal_name_full 'Dalton Transactions'
_journal_paper_doi 10.1039/D5DT02131F
_journal_year 2025
_chemical_formula_moiety 'C26 H33 La N10 O16, H2 O'
_chemical_formula_sum 'C26 H35 La N10 O17'
_chemical_formula_weight 898.55
_space_group_crystal_system triclinic
_space_group_IT_number 2
_space_group_name_Hall '-P 1'
_space_group_name_H-M_alt 'P -1'
_atom_sites_solution_hydrogens mixed
_atom_sites_solution_primary dual
_audit_creation_date 2025-08-18
_audit_creation_method
;
Olex2 1.5
(compiled 2025.03.04 svn.red2d20d0 for OlexSys, GUI svn.r7188)
;
_audit_update_record
;
2025-08-18 deposited with the CCDC.	2025-11-07 downloaded from the CCDC.
;
_cell_angle_alpha 88.7220(10)
_cell_angle_beta 79.5490(10)
_cell_angle_gamma 69.9790(10)
_cell_formula_units_Z 2
_cell_length_a 9.1879(3)
_cell_length_b 9.3337(3)
_cell_length_c 21.2534(8)
_cell_measurement_reflns_used 9880
_cell_measurement_temperature 100.0
_cell_measurement_theta_max 26.432
_cell_measurement_theta_min 2.325
_cell_volume 1682.51(10)
_computing_cell_refinement 'SAINT v8.37A (Bruker, 2015)'
_computing_data_collection 'APEX3 v.2017.3_0 (Bruker AXS, 2017)'
_computing_data_reduction 'SAINT v8.37A (Bruker, 2015)'
_computing_molecular_graphics 'Olex2 1.5 (Dolomanov et al., 2009)'
_computing_publication_material 'Olex2 1.5 (Dolomanov et al., 2009)'
_computing_structure_refinement 'SHELXL 2018/3 (Sheldrick, 2015)'
_computing_structure_solution 'SHELXT 2014/5 (Sheldrick, 2014)'
_diffrn_ambient_temperature 100
_diffrn_measured_fraction_theta_full 0.998
_diffrn_measured_fraction_theta_max 0.996
_diffrn_measurement_device_type 'Bruker D8 Venture'
_diffrn_measurement_method \w-scan
_diffrn_radiation_monochromator graphite
_diffrn_radiation_type MoK\a
_diffrn_radiation_wavelength 0.71073
_diffrn_reflns_av_R_equivalents 0.0397
_diffrn_reflns_av_unetI/netI 0.0465
_diffrn_reflns_Laue_measured_fraction_full 0.998
_diffrn_reflns_Laue_measured_fraction_max 0.996
_diffrn_reflns_limit_h_max 11
_diffrn_reflns_limit_h_min -11
_diffrn_reflns_limit_k_max 11
_diffrn_reflns_limit_k_min -11
_diffrn_reflns_limit_l_max 26
_diffrn_reflns_limit_l_min -26
_diffrn_reflns_number 22739
_diffrn_reflns_point_group_measured_fraction_full 0.998
_diffrn_reflns_point_group_measured_fraction_max 0.996
_diffrn_reflns_theta_full 25.242
_diffrn_reflns_theta_max 26.450
_diffrn_reflns_theta_min 1.951
_diffrn_source_current 1.0
_diffrn_source_power 0.05
_diffrn_source_target Mo
_diffrn_source_type 'fine-focus sealed X-ray tube'
_diffrn_source_voltage 50.0
_exptl_absorpt_coefficient_mu 1.363
_exptl_absorpt_correction_T_max 0.7454
_exptl_absorpt_correction_T_min 0.6115
_exptl_absorpt_correction_type multi-scan
_exptl_absorpt_process_details
;
SADABS-2016/2 (Bruker,2016/2) was used for absorption correction.
wR2(int) was 0.0973 before and 0.0524 after correction.
The Ratio of minimum to maximum transmission is 0.8204.
The \l/2 correction factor is Not present.
;
_exptl_crystal_colour colourless
_exptl_crystal_colour_primary colourless
_exptl_crystal_density_diffrn 1.774
_exptl_crystal_description plate
_exptl_crystal_F_000 908
_exptl_crystal_size_max 0.13
_exptl_crystal_size_mid 0.1
_exptl_crystal_size_min 0.01
_refine_diff_density_max 0.943
_refine_diff_density_min -1.072
_refine_diff_density_rms 0.103
_refine_ls_extinction_method none
_refine_ls_goodness_of_fit_ref 1.061
_refine_ls_hydrogen_treatment mixed
_refine_ls_matrix_type full
_refine_ls_number_parameters 499
_refine_ls_number_reflns 6919
_refine_ls_number_restraints 0
_refine_ls_restrained_S_all 1.061
_refine_ls_R_factor_all 0.0426
_refine_ls_R_factor_gt 0.0362
_refine_ls_shift/su_max 0.001
_refine_ls_shift/su_mean 0.000
_refine_ls_structure_factor_coef Fsqd
_refine_ls_weighting_details 'w=1/[\s^2^(Fo^2^)+(0.0232P)^2^+3.0193P] where P=(Fo^2^+2Fc^2^)/3'
_refine_ls_weighting_scheme calc
_refine_ls_wR_factor_gt 0.0733
_refine_ls_wR_factor_ref 0.0757
_reflns_Friedel_coverage 0.000
_reflns_number_gt 6234
_reflns_number_total 6919
_reflns_threshold_expression 'I > 2\s(I)'
_cod_data_source_file d5dt02131f2.cif
_cod_data_source_block la1_2
_cod_database_code 7719888
_shelx_shelxl_version_number 2018/3
_shelx_space_group_comment
;
The symmetry employed for this shelxl refinement is uniquely defined
by the following loop, which should always be used as a source of
symmetry information in preference to the above space-group names.
They are only intended as comments.
;
_shelx_estimated_absorpt_t_max 0.986
_shelx_estimated_absorpt_t_min 0.843
_olex2_refinement_description
;
1. Fixed Uiso
 At 1.2 times of:
  All C(H) groups, All C(H,H) groups, All N(H) groups
2.a Secondary CH2 refined with riding coordinates:
 C15(H15A,H15B), C16(H16A,H16B), C17(H17A,H17B), C18(H18A,H18B), C19(H19A,
 H19B), C20(H20A,H20B), C21(H21A,H21B), C22(H22A,H22B), C23(H23A,H23B),
 C24(H24A,H24B), C25(H25A,H25B), C26(H26A,H26B)
2.b Aromatic/amide H refined with riding coordinates:
 N3(H3), N4(H4), C3(H3A), C4(H4A), C6(H6A), C7(H7), C9(H9), C10(H10)
;
_olex2_submission_special_instructions 'No special instructions were received'

loop_
_space_group_symop_operation_xyz
'x, y, z'
'-x, -y, -z'

loop_
_atom_site_label
_atom_site_type_symbol
_atom_site_fract_x
_atom_site_fract_y
_atom_site_fract_z
_atom_site_U_iso_or_equiv
_atom_site_adp_type
_atom_site_occupancy
_atom_site_site_symmetry_order
_atom_site_calc_flag
_atom_site_refinement_flags_posn
_atom_site_refinement_flags_adp
_atom_site_refinement_flags_occupancy
_atom_site_disorder_assembly
_atom_site_disorder_group
La1 La 0.32677(2) 0.36358(2) 0.29737(2) 0.01659(6) Uani 1 1 d . . . . .
O1 O 0.1440(3) 0.2141(3) 0.30089(11) 0.0220(5) Uani 1 1 d . . . . .
O2 O 0.5104(3) 0.5117(3) 0.28966(11) 0.0225(5) Uani 1 1 d . . . . .
O3 O 0.3116(3) 0.0612(3) 0.01211(12) 0.0314(6) Uani 1 1 d . . . . .
O4 O 0.8406(3) 0.4214(3) 0.03738(12) 0.0284(6) Uani 1 1 d . . . . .
O6 O 0.4259(3) 0.1393(3) 0.20720(11) 0.0241(5) Uani 1 1 d . . . . .
O5 O 0.6157(3) 0.2101(3) 0.22484(11) 0.0251(6) Uani 1 1 d . . . . .
O7 O 0.6571(3) 0.0463(3) 0.14616(12) 0.0301(6) Uani 1 1 d . . . . .
O9 O 0.1528(3) 0.4326(3) 0.20287(12) 0.0251(5) Uani 1 1 d . . . . .
O8 O 0.3788(3) 0.4642(3) 0.17969(11) 0.0241(5) Uani 1 1 d . . . . .
O10 O 0.2174(3) 0.5254(3) 0.11181(13) 0.0364(7) Uani 1 1 d . . . . .
O12 O 0.0249(3) 0.5423(3) 0.33393(11) 0.0224(5) Uani 1 1 d . . . . .
O11 O 0.1762(3) 0.6629(3) 0.28675(12) 0.0232(5) Uani 1 1 d . . . . .
O13 O -0.0741(3) 0.7860(3) 0.31949(13) 0.0303(6) Uani 1 1 d . . . . .
O14 O 0.2180(3) 0.3431(3) 0.42102(12) 0.0314(6) Uani 1 1 d . . . . .
O15 O 0.2803(3) 0.5441(3) 0.40015(12) 0.0303(6) Uani 1 1 d . . . . .
O16 O 0.1917(6) 0.5030(4) 0.49833(14) 0.0754(13) Uani 1 1 d . . . . .
N1 N 0.4062(3) 0.0848(3) 0.34774(13) 0.0186(6) Uani 1 1 d . . . . .
N2 N 0.5809(3) 0.2640(3) 0.35611(13) 0.0184(6) Uani 1 1 d . . . . .
N3 N 0.1313(3) -0.0149(3) 0.27695(13) 0.0204(6) Uani 1 1 d . . . . .
H3 H 0.170699 -0.114343 0.280316 0.024 Uiso 1 1 calc R U . . .
N4 N 0.7210(3) 0.5688(3) 0.30315(14) 0.0215(6) Uani 1 1 d . . . . .
H4 H 0.808777 0.542463 0.318534 0.026 Uiso 1 1 calc R U . . .
N5 N 0.1736(3) -0.0334(3) 0.13047(14) 0.0216(6) Uani 1 1 d . . . . .
N6 N 0.7450(3) 0.6289(3) 0.14728(14) 0.0210(6) Uani 1 1 d . . . . .
H6 H 0.632(5) 0.684(5) 0.1497(19) 0.042(12) Uiso 1 1 d . . . . .
N7 N 0.5684(3) 0.1303(3) 0.19173(14) 0.0213(6) Uani 1 1 d . . . . .
N8 N 0.2481(3) 0.4748(3) 0.16350(14) 0.0223(6) Uani 1 1 d . . . . .
N9 N 0.0394(3) 0.6661(3) 0.31396(13) 0.0214(6) Uani 1 1 d . . . . .
N10 N 0.2283(4) 0.4644(4) 0.44128(15) 0.0353(8) Uani 1 1 d . . . . .
C1 C 0.3171(4) 0.0002(4) 0.34315(16) 0.0204(7) Uani 1 1 d . . . . .
C2 C 0.1894(4) 0.0729(4) 0.30480(16) 0.0203(7) Uani 1 1 d . . . . .
C3 C 0.3361(4) -0.1372(4) 0.37483(16) 0.0235(8) Uani 1 1 d . . . . .
H3A H 0.270536 -0.195016 0.370938 0.028 Uiso 1 1 calc R U . . .
C4 C 0.4512(4) -0.1862(4) 0.41150(16) 0.0252(8) Uani 1 1 d . . . . .
H4A H 0.465090 -0.278235 0.433587 0.030 Uiso 1 1 calc R U . . .
C5 C 0.5488(4) -0.1001(4) 0.41640(16) 0.0239(8) Uani 1 1 d . . . . .
C6 C 0.6734(5) -0.1442(4) 0.45209(17) 0.0297(9) Uani 1 1 d . . . . .
H6A H 0.693313 -0.236418 0.474292 0.036 Uiso 1 1 calc R U . . .
C7 C 0.7639(5) -0.0576(4) 0.45500(17) 0.0305(9) Uani 1 1 d . . . . .
H7 H 0.846259 -0.090364 0.479080 0.037 Uiso 1 1 calc R U . . .
C8 C 0.7380(4) 0.0834(4) 0.42232(16) 0.0242(8) Uani 1 1 d . . . . .
C9 C 0.8285(4) 0.1780(4) 0.42273(17) 0.0285(9) Uani 1 1 d . . . . .
H9 H 0.911224 0.151116 0.446629 0.034 Uiso 1 1 calc R U . . .
C10 C 0.7985(4) 0.3089(4) 0.38893(16) 0.0240(8) Uani 1 1 d . . . . .
H10 H 0.861494 0.371359 0.388138 0.029 Uiso 1 1 calc R U . . .
C11 C 0.6732(4) 0.3479(4) 0.35573(16) 0.0206(7) Uani 1 1 d . . . . .
C12 C 0.6295(4) 0.4836(4) 0.31451(16) 0.0196(7) Uani 1 1 d . . . . .
C13 C 0.6148(4) 0.1315(4) 0.38731(15) 0.0199(7) Uani 1 1 d . . . . .
C14 C 0.5189(4) 0.0372(4) 0.38339(16) 0.0213(7) Uani 1 1 d . . . . .
C15 C 0.0031(4) 0.0473(4) 0.24046(17) 0.0232(8) Uani 1 1 d . . . . .
H15A H -0.012092 0.156186 0.233168 0.028 Uiso 1 1 calc R U . . .
H15B H -0.095737 0.042040 0.266444 0.028 Uiso 1 1 calc R U . . .
C16 C 0.0332(4) -0.0359(4) 0.17628(17) 0.0246(8) Uani 1 1 d . . . . .
H16A H 0.043776 -0.143688 0.184082 0.030 Uiso 1 1 calc R U . . .
H16B H -0.060441 0.009540 0.156092 0.030 Uiso 1 1 calc R U . . .
C17 C 0.1701(5) -0.0956(4) 0.06749(17) 0.0283(8) Uani 1 1 d . . . . .
H17A H 0.070492 -0.035716 0.053490 0.034 Uiso 1 1 calc R U . . .
H17B H 0.173984 -0.202673 0.071446 0.034 Uiso 1 1 calc R U . . .
C18 C 0.3087(5) -0.0893(4) 0.01792(18) 0.0310(9) Uani 1 1 d . . . . .
H18A H 0.407969 -0.156276 0.030241 0.037 Uiso 1 1 calc R U . . .
H18B H 0.302182 -0.128124 -0.024059 0.037 Uiso 1 1 calc R U . . .
C19 C 0.3221(4) 0.1155(4) 0.07275(17) 0.0271(8) Uani 1 1 d . . . . .
H19A H 0.329206 0.218945 0.068842 0.033 Uiso 1 1 calc R U . . .
H19B H 0.418808 0.047293 0.086580 0.033 Uiso 1 1 calc R U . . .
C20 C 0.1797(4) 0.1210(4) 0.12220(17) 0.0227(8) Uani 1 1 d . . . . .
H20A H 0.185763 0.163542 0.163497 0.027 Uiso 1 1 calc R U . . .
H20B H 0.082680 0.188050 0.108220 0.027 Uiso 1 1 calc R U . . .
C21 C 0.6784(4) 0.7059(4) 0.26548(17) 0.0220(7) Uani 1 1 d . . . . .
H21A H 0.676117 0.793636 0.291454 0.026 Uiso 1 1 calc R U . . .
H21B H 0.570388 0.726614 0.257427 0.026 Uiso 1 1 calc R U . . .
C22 C 0.7880(4) 0.6971(4) 0.20131(16) 0.0218(7) Uani 1 1 d . . . . .
H22A H 0.786373 0.801249 0.190472 0.026 Uiso 1 1 calc R U . . .
H22B H 0.896949 0.635326 0.205732 0.026 Uiso 1 1 calc R U . . .
C23 C 0.7788(4) 0.4606(4) 0.15303(17) 0.0236(8) Uani 1 1 d . . . . .
H23A H 0.710464 0.442205 0.191729 0.028 Uiso 1 1 calc R U . . .
H23B H 0.889923 0.409843 0.157688 0.028 Uiso 1 1 calc R U . . .
C24 C 0.7493(4) 0.3932(4) 0.09436(17) 0.0264(8) Uani 1 1 d . . . . .
H24A H 0.775604 0.281732 0.098373 0.032 Uiso 1 1 calc R U . . .
H24B H 0.636143 0.438043 0.091897 0.032 Uiso 1 1 calc R U . . .
C25 C 0.7964(4) 0.5823(4) 0.03022(17) 0.0295(9) Uani 1 1 d . . . . .
H25A H 0.682398 0.625290 0.028964 0.035 Uiso 1 1 calc R U . . .
H25B H 0.854839 0.602428 -0.010936 0.035 Uiso 1 1 calc R U . . .
C26 C 0.8304(4) 0.6607(4) 0.08439(16) 0.0246(8) Uani 1 1 d . . . . .
H26A H 0.945173 0.623308 0.084070 0.030 Uiso 1 1 calc R U . . .
H26B H 0.795876 0.772173 0.078586 0.030 Uiso 1 1 calc R U . . .
O21 O 0.4301(3) 0.7490(3) 0.16750(14) 0.0306(6) Uani 1 1 d . . . . .
H21C H 0.402(6) 0.671(6) 0.169(2) 0.058(16) Uiso 1 1 d . . . . .
H21D H 0.352(6) 0.832(6) 0.154(2) 0.070(17) Uiso 1 1 d . . . . .

loop_
_atom_site_aniso_label
_atom_site_aniso_U_11
_atom_site_aniso_U_22
_atom_site_aniso_U_33
_atom_site_aniso_U_23
_atom_site_aniso_U_13
_atom_site_aniso_U_12
La1 0.01588(10) 0.01367(10) 0.02087(11) 0.00088(7) -0.00314(7) -0.00605(7)
O1 0.0214(13) 0.0151(12) 0.0302(14) -0.0001(10) -0.0036(10) -0.0075(10)
O2 0.0199(13) 0.0207(13) 0.0301(14) 0.0045(10) -0.0075(10) -0.0099(10)
O3 0.0380(16) 0.0310(15) 0.0260(14) 0.0037(11) -0.0081(12) -0.0119(13)
O4 0.0267(14) 0.0282(14) 0.0261(14) -0.0012(11) 0.0014(11) -0.0072(11)
O6 0.0181(13) 0.0257(13) 0.0284(14) -0.0007(11) -0.0014(10) -0.0089(11)
O5 0.0224(13) 0.0263(14) 0.0271(14) -0.0029(11) -0.0068(10) -0.0079(11)
O7 0.0261(14) 0.0304(15) 0.0272(14) -0.0072(11) -0.0002(11) -0.0031(12)
O9 0.0206(13) 0.0237(13) 0.0310(14) 0.0013(11) -0.0037(11) -0.0083(11)
O8 0.0209(13) 0.0235(13) 0.0298(14) 0.0029(10) -0.0069(10) -0.0088(11)
O10 0.0435(17) 0.0418(17) 0.0279(15) 0.0100(13) -0.0173(13) -0.0147(14)
O12 0.0236(13) 0.0151(12) 0.0299(14) 0.0028(10) -0.0038(10) -0.0090(10)
O11 0.0188(13) 0.0176(12) 0.0326(14) -0.0015(10) -0.0002(10) -0.0076(10)
O13 0.0221(14) 0.0196(13) 0.0435(16) -0.0013(11) -0.0014(11) -0.0022(11)
O14 0.0440(17) 0.0197(13) 0.0271(14) -0.0007(11) -0.0013(12) -0.0090(12)
O15 0.0377(16) 0.0231(14) 0.0298(14) 0.0023(11) -0.0040(12) -0.0113(12)
O16 0.161(4) 0.042(2) 0.0215(16) -0.0045(14) -0.004(2) -0.038(2)
N1 0.0198(15) 0.0164(14) 0.0174(14) -0.0009(11) 0.0000(11) -0.0050(12)
N2 0.0174(14) 0.0176(14) 0.0183(14) 0.0004(11) -0.0006(11) -0.0051(12)
N3 0.0208(15) 0.0117(14) 0.0284(16) -0.0009(12) -0.0024(12) -0.0063(12)
N4 0.0169(15) 0.0228(16) 0.0277(16) -0.0002(12) -0.0052(12) -0.0098(12)
N5 0.0211(15) 0.0177(15) 0.0258(16) 0.0001(12) -0.0034(12) -0.0069(12)
N6 0.0183(16) 0.0175(15) 0.0243(16) 0.0016(12) -0.0010(12) -0.0039(12)
N7 0.0197(15) 0.0196(15) 0.0239(16) 0.0020(12) -0.0049(12) -0.0054(13)
N8 0.0238(16) 0.0204(15) 0.0227(16) 0.0013(12) -0.0073(13) -0.0060(13)
N9 0.0206(16) 0.0191(15) 0.0240(16) -0.0023(12) -0.0016(12) -0.0075(13)
N10 0.056(2) 0.0263(18) 0.0216(17) 0.0010(14) -0.0064(16) -0.0127(17)
C1 0.0233(18) 0.0153(17) 0.0206(18) -0.0031(13) 0.0018(14) -0.0068(14)
C2 0.0178(17) 0.0201(18) 0.0226(18) 0.0004(14) 0.0026(14) -0.0093(14)
C3 0.031(2) 0.0172(18) 0.0213(18) -0.0018(14) 0.0028(15) -0.0106(15)
C4 0.039(2) 0.0161(17) 0.0176(18) 0.0024(14) 0.0006(15) -0.0087(16)
C5 0.029(2) 0.0198(18) 0.0165(17) -0.0002(14) -0.0001(14) -0.0025(15)
C6 0.040(2) 0.0205(19) 0.0212(19) 0.0034(15) -0.0067(16) -0.0001(17)
C7 0.033(2) 0.034(2) 0.0213(19) 0.0027(16) -0.0108(16) -0.0054(18)
C8 0.028(2) 0.0229(19) 0.0161(17) -0.0014(14) -0.0039(14) -0.0023(16)
C9 0.025(2) 0.037(2) 0.0210(19) -0.0034(16) -0.0083(15) -0.0060(17)
C10 0.0252(19) 0.027(2) 0.0193(18) -0.0041(15) -0.0054(14) -0.0080(16)
C11 0.0188(17) 0.0228(18) 0.0168(17) -0.0057(14) 0.0011(13) -0.0043(14)
C12 0.0191(18) 0.0196(18) 0.0183(17) -0.0052(14) 0.0002(13) -0.0058(14)
C13 0.0204(18) 0.0204(18) 0.0149(16) -0.0019(13) -0.0008(13) -0.0032(14)
C14 0.0258(19) 0.0182(17) 0.0168(17) -0.0016(14) 0.0004(14) -0.0057(15)
C15 0.0160(17) 0.0214(18) 0.030(2) 0.0012(15) -0.0041(14) -0.0039(14)
C16 0.0182(18) 0.0246(19) 0.034(2) 0.0034(16) -0.0062(15) -0.0106(15)
C17 0.034(2) 0.024(2) 0.030(2) -0.0014(16) -0.0099(16) -0.0105(17)
C18 0.038(2) 0.028(2) 0.026(2) 0.0011(16) -0.0056(17) -0.0108(18)
C19 0.031(2) 0.024(2) 0.027(2) 0.0026(15) -0.0047(16) -0.0121(17)
C20 0.0239(19) 0.0151(17) 0.0280(19) 0.0006(14) -0.0059(15) -0.0046(15)
C21 0.0192(18) 0.0181(17) 0.0283(19) -0.0010(14) -0.0026(14) -0.0065(14)
C22 0.0216(18) 0.0190(18) 0.0264(19) 0.0020(14) -0.0019(14) -0.0104(15)
C23 0.0262(19) 0.0189(18) 0.0248(19) 0.0024(14) -0.0022(15) -0.0080(15)
C24 0.026(2) 0.026(2) 0.0250(19) 0.0003(15) -0.0019(15) -0.0083(16)
C25 0.025(2) 0.034(2) 0.025(2) 0.0041(16) -0.0008(15) -0.0067(17)
C26 0.0207(18) 0.027(2) 0.0230(19) 0.0040(15) 0.0017(14) -0.0068(15)
O21 0.0194(14) 0.0239(15) 0.0474(18) 0.0115(13) -0.0068(12) -0.0064(12)

loop_
_atom_type_symbol
_atom_type_description
_atom_type_scat_dispersion_real
_atom_type_scat_dispersion_imag
_atom_type_scat_source
C C 0.0033 0.0016 'International Tables Vol C Tables 4.2.6.8 and 6.1.1.4'
H H 0.0000 0.0000 'International Tables Vol C Tables 4.2.6.8 and 6.1.1.4'
La La -0.2871 2.4523 'International Tables Vol C Tables 4.2.6.8 and 6.1.1.4'
N N 0.0061 0.0033 'International Tables Vol C Tables 4.2.6.8 and 6.1.1.4'
O O 0.0106 0.0060 'International Tables Vol C Tables 4.2.6.8 and 6.1.1.4'

loop_
_geom_angle_atom_site_label_1
_geom_angle_atom_site_label_2
_geom_angle_atom_site_label_3
_geom_angle
_geom_angle_site_symmetry_1
_geom_angle_site_symmetry_3
_geom_angle_publ_flag
O1 La1 O6 66.56(7) . . ?
O1 La1 O5 111.01(7) . . ?
O1 La1 O9 66.95(7) . . ?
O1 La1 O8 109.31(7) . . ?
O1 La1 O12 68.61(7) . . ?
O1 La1 O11 111.50(7) . . ?
O1 La1 O14 74.14(8) . . ?
O1 La1 O15 116.28(8) . . ?
O1 La1 N1 61.16(8) . . ?
O1 La1 N2 120.78(8) . . ?
O2 La1 O1 177.99(8) . . ?
O2 La1 O6 111.85(7) . . ?
O2 La1 O5 67.82(7) . . ?
O2 La1 O9 111.44(7) . . ?
O2 La1 O8 68.75(7) . . ?
O2 La1 O12 111.98(7) . . ?
O2 La1 O11 68.37(7) . . ?
O2 La1 O14 107.87(8) . . ?
O2 La1 O15 65.56(8) . . ?
O2 La1 N1 119.67(8) . . ?
O2 La1 N2 60.32(8) . . ?
O6 La1 O5 47.04(7) . . ?
O6 La1 O9 68.34(7) . . ?
O6 La1 O8 67.67(7) . . ?
O6 La1 O12 124.10(7) . . ?
O6 La1 O11 128.67(7) . . ?
O6 La1 O15 166.74(8) . . ?
O6 La1 N1 67.93(8) . . ?
O6 La1 N2 97.19(8) . . ?
O9 La1 O5 99.11(7) . . ?
O8 La1 O5 64.83(7) . . ?
O8 La1 O9 47.31(7) . . ?
O8 La1 O12 98.62(7) . . ?
O8 La1 O11 65.38(7) . . ?
O8 La1 N1 134.20(8) . . ?
O8 La1 N2 115.73(8) . . ?
O12 La1 O5 162.79(7) . . ?
O12 La1 O9 64.46(7) . . ?
O12 La1 O11 47.77(7) . . ?
O12 La1 N1 115.20(8) . . ?
O12 La1 N2 134.50(8) . . ?
O11 La1 O5 122.26(7) . . ?
O11 La1 O9 65.13(7) . . ?
O11 La1 N1 159.74(8) . . ?
O11 La1 N2 121.03(8) . . ?
O14 La1 O6 126.43(8) . . ?
O14 La1 O5 129.60(8) . . ?
O14 La1 O9 126.12(8) . . ?
O14 La1 O8 163.86(7) . . ?
O14 La1 O12 67.47(8) . . ?
O14 La1 O11 98.55(7) . . ?
O14 La1 O15 47.69(8) . . ?
O14 La1 N1 61.65(8) . . ?
O14 La1 N2 72.99(8) . . ?
O15 La1 O5 124.43(8) . . ?
O15 La1 O9 124.91(8) . . ?
O15 La1 O8 120.42(8) . . ?
O15 La1 O12 66.99(8) . . ?
O15 La1 O11 63.53(8) . . ?
O15 La1 N1 101.49(8) . . ?
O15 La1 N2 70.04(8) . . ?
N1 La1 O5 77.04(8) . . ?
N1 La1 O9 121.58(8) . . ?
N1 La1 N2 60.05(8) . . ?
N2 La1 O5 61.45(7) . . ?
N2 La1 O9 160.32(8) . . ?
C2 O1 La1 122.4(2) . . ?
C12 O2 La1 127.7(2) . . ?
C18 O3 C19 108.8(3) . . ?
C24 O4 C25 109.0(3) . . ?
N7 O6 La1 99.23(18) . . ?
N7 O5 La1 96.08(18) . . ?
N8 O9 La1 96.85(18) . . ?
N8 O8 La1 98.60(18) . . ?
N9 O12 La1 97.51(18) . . ?
N9 O11 La1 97.00(18) . . ?
N10 O14 La1 97.9(2) . . ?
N10 O15 La1 97.31(19) . . ?
C1 N1 La1 118.1(2) . . ?
C1 N1 C14 119.1(3) . . ?
C14 N1 La1 122.2(2) . . ?
C11 N2 La1 119.9(2) . . ?
C11 N2 C13 118.7(3) . . ?
C13 N2 La1 121.4(2) . . ?
C2 N3 H3 118.7 . . ?
C2 N3 C15 122.5(3) . . ?
C15 N3 H3 118.7 . . ?
C12 N4 H4 119.3 . . ?
C12 N4 C21 121.4(3) . . ?
C21 N4 H4 119.3 . . ?
C16 N5 C17 108.6(3) . . ?
C20 N5 C16 112.6(3) . . ?
C20 N5 C17 108.3(3) . . ?
C22 N6 H6 105(2) . . ?
C22 N6 C23 112.1(3) . . ?
C22 N6 C26 110.0(3) . . ?
C23 N6 H6 111(2) . . ?
C23 N6 C26 110.5(3) . . ?
C26 N6 H6 108(2) . . ?
O5 N7 O6 117.2(3) . . ?
O7 N7 O6 121.0(3) . . ?
O7 N7 O5 121.8(3) . . ?
O9 N8 O8 117.2(3) . . ?
O10 N8 O9 121.8(3) . . ?
O10 N8 O8 121.0(3) . . ?
O12 N9 O11 117.7(3) . . ?
O13 N9 O12 121.8(3) . . ?
O13 N9 O11 120.5(3) . . ?
O14 N10 O15 117.1(3) . . ?
O16 N10 O14 121.6(3) . . ?
O16 N10 O15 121.3(3) . . ?
N1 C1 C2 113.0(3) . . ?
N1 C1 C3 122.4(3) . . ?
C3 C1 C2 124.5(3) . . ?
O1 C2 N3 123.0(3) . . ?
O1 C2 C1 117.9(3) . . ?
N3 C2 C1 119.1(3) . . ?
C1 C3 H3A 120.6 . . ?
C4 C3 C1 118.7(3) . . ?
C4 C3 H3A 120.6 . . ?
C3 C4 H4A 120.0 . . ?
C3 C4 C5 120.1(3) . . ?
C5 C4 H4A 120.0 . . ?
C4 C5 C6 123.8(3) . . ?
C4 C5 C14 116.8(3) . . ?
C14 C5 C6 119.4(3) . . ?
C5 C6 H6A 119.3 . . ?
C7 C6 C5 121.4(3) . . ?
C7 C6 H6A 119.3 . . ?
C6 C7 H7 119.3 . . ?
C6 C7 C8 121.3(3) . . ?
C8 C7 H7 119.3 . . ?
C9 C8 C7 124.3(3) . . ?
C9 C8 C13 116.9(3) . . ?
C13 C8 C7 118.8(3) . . ?
C8 C9 H9 119.7 . . ?
C10 C9 C8 120.7(3) . . ?
C10 C9 H9 119.7 . . ?
C9 C10 H10 120.8 . . ?
C9 C10 C11 118.4(3) . . ?
C11 C10 H10 120.8 . . ?
N2 C11 C10 122.7(3) . . ?
N2 C11 C12 112.5(3) . . ?
C10 C11 C12 124.8(3) . . ?
O2 C12 N4 120.8(3) . . ?
O2 C12 C11 119.3(3) . . ?
N4 C12 C11 119.9(3) . . ?
N2 C13 C8 122.5(3) . . ?
N2 C13 C14 117.7(3) . . ?
C8 C13 C14 119.9(3) . . ?
N1 C14 C5 122.9(3) . . ?
N1 C14 C13 117.9(3) . . ?
C5 C14 C13 119.2(3) . . ?
N3 C15 H15A 108.8 . . ?
N3 C15 H15B 108.8 . . ?
N3 C15 C16 113.7(3) . . ?
H15A C15 H15B 107.7 . . ?
C16 C15 H15A 108.8 . . ?
C16 C15 H15B 108.8 . . ?
N5 C16 C15 115.8(3) . . ?
N5 C16 H16A 108.3 . . ?
N5 C16 H16B 108.3 . . ?
C15 C16 H16A 108.3 . . ?
C15 C16 H16B 108.3 . . ?
H16A C16 H16B 107.4 . . ?
N5 C17 H17A 109.5 . . ?
N5 C17 H17B 109.5 . . ?
N5 C17 C18 110.6(3) . . ?
H17A C17 H17B 108.1 . . ?
C18 C17 H17A 109.5 . . ?
C18 C17 H17B 109.5 . . ?
O3 C18 C17 111.7(3) . . ?
O3 C18 H18A 109.3 . . ?
O3 C18 H18B 109.3 . . ?
C17 C18 H18A 109.3 . . ?
C17 C18 H18B 109.3 . . ?
H18A C18 H18B 107.9 . . ?
O3 C19 H19A 109.6 . . ?
O3 C19 H19B 109.6 . . ?
O3 C19 C20 110.5(3) . . ?
H19A C19 H19B 108.1 . . ?
C20 C19 H19A 109.6 . . ?
C20 C19 H19B 109.6 . . ?
N5 C20 C19 109.6(3) . . ?
N5 C20 H20A 109.7 . . ?
N5 C20 H20B 109.7 . . ?
C19 C20 H20A 109.7 . . ?
C19 C20 H20B 109.7 . . ?
H20A C20 H20B 108.2 . . ?
N4 C21 H21A 108.5 . . ?
N4 C21 H21B 108.5 . . ?
N4 C21 C22 115.3(3) . . ?
H21A C21 H21B 107.5 . . ?
C22 C21 H21A 108.5 . . ?
C22 C21 H21B 108.5 . . ?
N6 C22 C21 113.7(3) . . ?
N6 C22 H22A 108.8 . . ?
N6 C22 H22B 108.8 . . ?
C21 C22 H22A 108.8 . . ?
C21 C22 H22B 108.8 . . ?
H22A C22 H22B 107.7 . . ?
N6 C23 H23A 109.6 . . ?
N6 C23 H23B 109.6 . . ?
N6 C23 C24 110.5(3) . . ?
H23A C23 H23B 108.1 . . ?
C24 C23 H23A 109.6 . . ?
C24 C23 H23B 109.6 . . ?
O4 C24 C23 111.6(3) . . ?
O4 C24 H24A 109.3 . . ?
O4 C24 H24B 109.3 . . ?
C23 C24 H24A 109.3 . . ?
C23 C24 H24B 109.3 . . ?
H24A C24 H24B 108.0 . . ?
O4 C25 H25A 109.3 . . ?
O4 C25 H25B 109.3 . . ?
O4 C25 C26 111.7(3) . . ?
H25A C25 H25B 107.9 . . ?
C26 C25 H25A 109.3 . . ?
C26 C25 H25B 109.3 . . ?
N6 C26 C25 110.0(3) . . ?
N6 C26 H26A 109.7 . . ?
N6 C26 H26B 109.7 . . ?
C25 C26 H26A 109.7 . . ?
C25 C26 H26B 109.7 . . ?
H26A C26 H26B 108.2 . . ?
H21C O21 H21D 109(5) . . ?

loop_
_geom_bond_atom_site_label_1
_geom_bond_atom_site_label_2
_geom_bond_distance
_geom_bond_site_symmetry_2
_geom_bond_publ_flag
La1 O1 2.515(2) . ?
La1 O2 2.505(2) . ?
La1 O6 2.669(2) . ?
La1 O5 2.736(2) . ?
La1 O9 2.721(2) . ?
La1 O8 2.671(2) . ?
La1 O12 2.681(2) . ?
La1 O11 2.685(2) . ?
La1 O14 2.664(3) . ?
La1 O15 2.670(3) . ?
La1 N1 2.704(3) . ?
La1 N2 2.719(3) . ?
O1 C2 1.245(4) . ?
O2 C12 1.246(4) . ?
O3 C18 1.416(4) . ?
O3 C19 1.427(4) . ?
O4 C24 1.417(4) . ?
O4 C25 1.427(4) . ?
O6 N7 1.265(4) . ?
O5 N7 1.263(4) . ?
O7 N7 1.236(4) . ?
O9 N8 1.256(4) . ?
O8 N8 1.280(4) . ?
O10 N8 1.228(4) . ?
O12 N9 1.263(4) . ?
O11 N9 1.275(3) . ?
O13 N9 1.232(4) . ?
O14 N10 1.258(4) . ?
O15 N10 1.269(4) . ?
O16 N10 1.226(4) . ?
N1 C1 1.333(4) . ?
N1 C14 1.341(4) . ?
N2 C11 1.337(4) . ?
N2 C13 1.356(4) . ?
N3 H3 0.8800 . ?
N3 C2 1.320(4) . ?
N3 C15 1.473(4) . ?
N4 H4 0.8800 . ?
N4 C12 1.332(4) . ?
N4 C21 1.468(4) . ?
N5 C16 1.475(4) . ?
N5 C17 1.481(4) . ?
N5 C20 1.467(4) . ?
N6 H6 0.98(4) . ?
N6 C22 1.500(4) . ?
N6 C23 1.500(4) . ?
N6 C26 1.501(4) . ?
C1 C2 1.509(5) . ?
C1 C3 1.407(5) . ?
C3 H3A 0.9500 . ?
C3 C4 1.374(5) . ?
C4 H4A 0.9500 . ?
C4 C5 1.412(5) . ?
C5 C6 1.426(5) . ?
C5 C14 1.414(5) . ?
C6 H6A 0.9500 . ?
C6 C7 1.353(6) . ?
C7 H7 0.9500 . ?
C7 C8 1.441(5) . ?
C8 C9 1.406(5) . ?
C8 C13 1.407(5) . ?
C9 H9 0.9500 . ?
C9 C10 1.373(5) . ?
C10 H10 0.9500 . ?
C10 C11 1.397(5) . ?
C11 C12 1.504(5) . ?
C13 C14 1.455(5) . ?
C15 H15A 0.9900 . ?
C15 H15B 0.9900 . ?
C15 C16 1.518(5) . ?
C16 H16A 0.9900 . ?
C16 H16B 0.9900 . ?
C17 H17A 0.9900 . ?
C17 H17B 0.9900 . ?
C17 C18 1.515(5) . ?
C18 H18A 0.9900 . ?
C18 H18B 0.9900 . ?
C19 H19A 0.9900 . ?
C19 H19B 0.9900 . ?
C19 C20 1.509(5) . ?
C20 H20A 0.9900 . ?
C20 H20B 0.9900 . ?
C21 H21A 0.9900 . ?
C21 H21B 0.9900 . ?
C21 C22 1.527(5) . ?
C22 H22A 0.9900 . ?
C22 H22B 0.9900 . ?
C23 H23A 0.9900 . ?
C23 H23B 0.9900 . ?
C23 C24 1.516(5) . ?
C24 H24A 0.9900 . ?
C24 H24B 0.9900 . ?
C25 H25A 0.9900 . ?
C25 H25B 0.9900 . ?
C25 C26 1.511(5) . ?
C26 H26A 0.9900 . ?
C26 H26B 0.9900 . ?
O21 H21C 0.85(5) . ?
O21 H21D 0.94(6) . ?

loop_
_geom_torsion_atom_site_label_1
_geom_torsion_atom_site_label_2
_geom_torsion_atom_site_label_3
_geom_torsion_atom_site_label_4
_geom_torsion
_geom_torsion_site_symmetry_1
_geom_torsion_site_symmetry_2
_geom_torsion_site_symmetry_3
_geom_torsion_site_symmetry_4
_geom_torsion_publ_flag
La1 O1 C2 N3 -145.7(3) . . . . ?
La1 O1 C2 C1 34.1(4) . . . . ?
La1 O2 C12 N4 176.3(2) . . . . ?
La1 O2 C12 C11 -1.3(4) . . . . ?
La1 O6 N7 O5 6.5(3) . . . . ?
La1 O6 N7 O7 -173.7(3) . . . . ?
La1 O5 N7 O6 -6.3(3) . . . . ?
La1 O5 N7 O7 173.9(3) . . . . ?
La1 O9 N8 O8 2.7(3) . . . . ?
La1 O9 N8 O10 -176.7(3) . . . . ?
La1 O8 N8 O9 -2.8(3) . . . . ?
La1 O8 N8 O10 176.6(3) . . . . ?
La1 O12 N9 O11 -0.1(3) . . . . ?
La1 O12 N9 O13 179.0(3) . . . . ?
La1 O11 N9 O12 0.1(3) . . . . ?
La1 O11 N9 O13 -179.0(3) . . . . ?
La1 O14 N10 O15 0.2(3) . . . . ?
La1 O14 N10 O16 -178.8(4) . . . . ?
La1 O15 N10 O14 -0.2(3) . . . . ?
La1 O15 N10 O16 178.8(4) . . . . ?
La1 N1 C1 C2 4.5(3) . . . . ?
La1 N1 C1 C3 -171.6(2) . . . . ?
La1 N1 C14 C5 172.1(2) . . . . ?
La1 N1 C14 C13 -8.5(4) . . . . ?
La1 N2 C11 C10 175.2(2) . . . . ?
La1 N2 C11 C12 -6.5(3) . . . . ?
La1 N2 C13 C8 -174.9(2) . . . . ?
La1 N2 C13 C14 5.5(4) . . . . ?
O3 C19 C20 N5 62.1(4) . . . . ?
O4 C25 C26 N6 -57.9(4) . . . . ?
N1 C1 C2 O1 -24.1(4) . . . . ?
N1 C1 C2 N3 155.7(3) . . . . ?
N1 C1 C3 C4 -0.4(5) . . . . ?
N2 C11 C12 O2 5.3(4) . . . . ?
N2 C11 C12 N4 -172.4(3) . . . . ?
N2 C13 C14 N1 1.9(4) . . . . ?
N2 C13 C14 C5 -178.7(3) . . . . ?
N3 C15 C16 N5 -61.0(4) . . . . ?
N4 C21 C22 N6 87.2(4) . . . . ?
N5 C17 C18 O3 -57.1(4) . . . . ?
N6 C23 C24 O4 57.1(4) . . . . ?
C1 N1 C14 C5 0.4(5) . . . . ?
C1 N1 C14 C13 179.8(3) . . . . ?
C1 C3 C4 C5 -0.6(5) . . . . ?
C2 N3 C15 C16 133.5(3) . . . . ?
C2 C1 C3 C4 -176.0(3) . . . . ?
C3 C1 C2 O1 151.8(3) . . . . ?
C3 C1 C2 N3 -28.3(5) . . . . ?
C3 C4 C5 C6 -178.4(3) . . . . ?
C3 C4 C5 C14 1.4(5) . . . . ?
C4 C5 C6 C7 179.7(3) . . . . ?
C4 C5 C14 N1 -1.3(5) . . . . ?
C4 C5 C14 C13 179.3(3) . . . . ?
C5 C6 C7 C8 0.2(6) . . . . ?
C6 C5 C14 N1 178.5(3) . . . . ?
C6 C5 C14 C13 -0.8(5) . . . . ?
C6 C7 C8 C9 -179.3(4) . . . . ?
C6 C7 C8 C13 0.6(5) . . . . ?
C7 C8 C9 C10 178.3(3) . . . . ?
C7 C8 C13 N2 178.9(3) . . . . ?
C7 C8 C13 C14 -1.5(5) . . . . ?
C8 C9 C10 C11 1.8(5) . . . . ?
C8 C13 C14 N1 -177.8(3) . . . . ?
C8 C13 C14 C5 1.6(5) . . . . ?
C9 C8 C13 N2 -1.3(5) . . . . ?
C9 C8 C13 C14 178.4(3) . . . . ?
C9 C10 C11 N2 0.7(5) . . . . ?
C9 C10 C11 C12 -177.4(3) . . . . ?
C10 C11 C12 O2 -176.4(3) . . . . ?
C10 C11 C12 N4 5.9(5) . . . . ?
C11 N2 C13 C8 3.7(5) . . . . ?
C11 N2 C13 C14 -175.9(3) . . . . ?
C12 N4 C21 C22 -113.8(3) . . . . ?
C13 N2 C11 C10 -3.4(5) . . . . ?
C13 N2 C11 C12 174.9(3) . . . . ?
C13 C8 C9 C10 -1.5(5) . . . . ?
C14 N1 C1 C2 176.5(3) . . . . ?
C14 N1 C1 C3 0.5(5) . . . . ?
C14 C5 C6 C7 -0.1(5) . . . . ?
C15 N3 C2 O1 -2.2(5) . . . . ?
C15 N3 C2 C1 178.0(3) . . . . ?
C16 N5 C17 C18 177.6(3) . . . . ?
C16 N5 C20 C19 -177.6(3) . . . . ?
C17 N5 C16 C15 -170.4(3) . . . . ?
C17 N5 C20 C19 -57.5(4) . . . . ?
C18 O3 C19 C20 -61.8(4) . . . . ?
C19 O3 C18 C17 59.4(4) . . . . ?
C20 N5 C16 C15 -50.5(4) . . . . ?
C20 N5 C17 C18 55.0(4) . . . . ?
C21 N4 C12 O2 5.1(5) . . . . ?
C21 N4 C12 C11 -177.3(3) . . . . ?
C22 N6 C23 C24 -174.3(3) . . . . ?
C22 N6 C26 C25 175.9(3) . . . . ?
C23 N6 C22 C21 -71.1(4) . . . . ?
C23 N6 C26 C25 51.6(4) . . . . ?
C24 O4 C25 C26 62.6(4) . . . . ?
C25 O4 C24 C23 -61.9(4) . . . . ?
C26 N6 C22 C21 165.6(3) . . . . ?
C26 N6 C23 C24 -51.3(4) . . . . ?
